data_7002628
loop_
_publ_author_name
'Ruiz, Javier'
'Gonzalo, Marta P.'
'Vivanco, Maril\'in'
'Quesada, Roberto'
'Mosquera, Marta E. G.'

_publ_section_title
;
 Synthesis and reactivity of diphosphine metal complexes bearing
 peripheral ketenimine functionalities
;
_journal_issue 42
_journal_name_full 'Dalton Transactions'
_journal_page_first 9280
_journal_paper_doi 10.1039/b903375k
_journal_year 2009
_chemical_formula_moiety ' C96 H75 Ag3 I2 N3 P6, Cl O4, C6 H14'
_chemical_formula_sum 'C102 H89 Ag3 Cl I2 N3 O4 P6'
_chemical_formula_weight 2219.44
_chemical_name_systematic
;
?
;
_space_group_IT_number 2
_symmetry_cell_setting triclinic
_symmetry_space_group_name_Hall '-P 1'
_symmetry_space_group_name_H-M 'P -1'
_atom_sites_solution_hydrogens geom
_atom_sites_solution_primary direct
_atom_sites_solution_secondary difmap
_audit_creation_method SHELXL-97
_cell_angle_alpha 110.960(2)
_cell_angle_beta 104.228(2)
_cell_angle_gamma 92.629(3)
_cell_formula_units_Z 2
_cell_length_a 12.8216(5)
_cell_length_b 19.2320(7)
_cell_length_c 20.9922(8)
_cell_measurement_reflns_used 1658
_cell_measurement_temperature 200(2)
_cell_measurement_theta_max 70.076
_cell_measurement_theta_min 1.767
_cell_volume 4634.1(3)
_computing_cell_refinement 'HKL Scalepack (Otwinowski & Minor 1997)'
_computing_data_collection 'Collect (Nonius BV, 1997-2000) '
_computing_data_reduction 'HKL Denzo & Scalepack (Otwinowski & Minor 1997)'
_computing_molecular_graphics 'PLATON (Spek, 2000)'
_computing_publication_material 'SHELX-97 (Sheldrick, 1997)'
_computing_structure_refinement 'SHELXL-97 (Sheldrick, 1997)'
_computing_structure_solution 'SHELXS-97 (Sheldrick, 1997)'
_diffrn_ambient_temperature 200(2)
_diffrn_detector_area_resol_mean 9
_diffrn_measured_fraction_theta_full 0.999
_diffrn_measured_fraction_theta_max 0.999
_diffrn_measurement_device '95mm CCD camera on \k-goniostat'
_diffrn_measurement_device_type kappaCCD
_diffrn_measurement_method '\f and \w scans'
_diffrn_radiation_monochromator 'horizontally mounted graphite crystal'
_diffrn_radiation_source 'fine-focus sealed tube'
_diffrn_radiation_type CuK\a
_diffrn_radiation_wavelength 1.54178
_diffrn_reflns_av_R_equivalents 0.0678
_diffrn_reflns_av_sigmaI/netI 0.0745
_diffrn_reflns_limit_h_max 14
_diffrn_reflns_limit_h_min -15
_diffrn_reflns_limit_k_max 22
_diffrn_reflns_limit_k_min -22
_diffrn_reflns_limit_l_max 24
_diffrn_reflns_limit_l_min -24
_diffrn_reflns_number 27111
_diffrn_reflns_theta_full 65.00
_diffrn_reflns_theta_max 65.00
_diffrn_reflns_theta_min 2.35
_diffrn_standards_number 0
_exptl_absorpt_coefficient_mu 11.933
_exptl_absorpt_correction_T_max 0.7092
_exptl_absorpt_correction_T_min 0.3798
_exptl_absorpt_correction_type refdelf
_exptl_absorpt_process_details
;
Parkin S,Moezzi B & Hope H, (1995) J. Appl. Cryst. 28, 53-56
Cubic fit to sin(theta)/lambda - 24 parameters
;
_exptl_crystal_colour colorless
_exptl_crystal_density_diffrn 1.591
_exptl_crystal_density_method 'not measured'
_exptl_crystal_description needle
_exptl_crystal_F_000 2216
_exptl_crystal_size_max 0.22
_exptl_crystal_size_mid 0.07
_exptl_crystal_size_min 0.02
_platon_squeeze_details
; A molecule of hexane crystallize with every molecule of this compound but
presented severe disorder and it was not possible to get a chemical sensible
model for it, so Squeeze procedure was used to remove their contribution
to the structure factors.
;
_refine_diff_density_max 1.282
_refine_diff_density_min -0.988
_refine_diff_density_rms 0.136
_refine_ls_extinction_method none
_refine_ls_goodness_of_fit_ref 1.084
_refine_ls_hydrogen_treatment noref
_refine_ls_matrix_type full
_refine_ls_number_parameters 1051
_refine_ls_number_reflns 15745
_refine_ls_number_restraints 953
_refine_ls_restrained_S_all 1.106
_refine_ls_R_factor_all 0.0660
_refine_ls_R_factor_gt 0.0536
_refine_ls_shift/su_max 0.001
_refine_ls_shift/su_mean 0.000
_refine_ls_structure_factor_coef Fsqd
_refine_ls_weighting_details 'calc w=1/[\s^2^(Fo^2^)+(0.0969P)^2^+0.0000P] where P=(Fo^2^+2Fc^2^)/3'
_refine_ls_weighting_scheme calc
_refine_ls_wR_factor_gt 0.1537
_refine_ls_wR_factor_ref 0.1654
_reflns_number_gt 12264
_reflns_number_total 15745
_reflns_threshold_expression >2sigma(I)
_cod_data_source_file b903375k.txt
_cod_data_source_block 5b
_cod_depositor_comments
;
The following automatic conversions were performed:
'_symmetry_cell_setting' value 'Triclinic' changed to 'triclinic'
according to '/home/saulius/struct/CIF-dictionaries/cif_core.dic'
dictionary named 'cif_core.dic' version 2.4.1 from 2010-06-29.

Automatic conversion script
Id: cif_fix_enum 1527 2010-12-29 10:47:43Z saulius 
;
_cod_original_sg_symbol_H-M P-1
_cod_database_code 7002628

loop_
_symmetry_equiv_pos_as_xyz
'x, y, z'
'-x, -y, -z'

loop_
_atom_site_label
_atom_site_type_symbol
_atom_site_fract_x
_atom_site_fract_y
_atom_site_fract_z
_atom_site_U_iso_or_equiv
_atom_site_adp_type
_atom_site_occupancy
_atom_site_symmetry_multiplicity
_atom_site_calc_flag
_atom_site_refinement_flags
_atom_site_disorder_assembly
_atom_site_disorder_group
Ag1 Ag 0.70858(4) 0.57657(2) 0.82525(2) 0.04403(14) Uani 1 1 d U . .
Ag2 Ag 0.82257(4) 0.57689(2) 0.71218(2) 0.04516(14) Uani 1 1 d U . .
Ag3 Ag 0.77334(4) 0.73136(3) 0.81991(2) 0.04496(14) Uani 1 1 d U . .
I1 I 0.59704(3) 0.61781(2) 0.70643(2) 0.04464(13) Uani 1 1 d U . .
I2 I 0.93695(3) 0.64012(2) 0.86307(2) 0.04894(14) Uani 1 1 d U . .
Cl1A Cl 0.3088(12) 0.0778(5) 0.7308(4) 0.077(3) Uani 0.537(18) 1 d PDU A 1
O1A O 0.3951(19) 0.0739(17) 0.7028(16) 0.098(6) Uani 0.537(18) 1 d PDU A 1
O2A O 0.2586(16) 0.1444(10) 0.7281(12) 0.116(6) Uani 0.537(18) 1 d PDU A 1
O3A O 0.2171(13) 0.0195(9) 0.6837(9) 0.111(6) Uani 0.537(18) 1 d PDU A 1
O4A O 0.3313(18) 0.0760(18) 0.7978(12) 0.149(8) Uani 0.537(18) 1 d PDU A 1
Cl1B Cl 0.330(2) 0.0716(12) 0.7285(11) 0.136(7) Uiso 0.463(18) 1 d PDU A 2
O1B O 0.402(3) 0.082(2) 0.688(2) 0.131(9) Uani 0.463(18) 1 d PDU A 2
O2B O 0.232(2) 0.091(2) 0.7025(15) 0.160(12) Uani 0.463(18) 1 d PDU A 2
O3B O 0.380(2) 0.1198(19) 0.8013(12) 0.167(11) Uani 0.463(18) 1 d PDU A 2
O4B O 0.3217(19) -0.0015(12) 0.7281(15) 0.149(9) Uani 0.463(18) 1 d PDU A 2
P1 P 0.79979(12) 0.43758(9) 0.67163(9) 0.0396(3) Uani 1 1 d U . .
P2 P 0.70627(13) 0.44024(9) 0.79536(9) 0.0404(3) Uani 1 1 d U . .
P3 P 0.61932(13) 0.64080(9) 0.91721(9) 0.0410(4) Uani 1 1 d U . .
P4 P 0.69310(14) 0.79717(9) 0.91680(9) 0.0423(4) Uani 1 1 d U . .
P5 P 0.84337(13) 0.79709(9) 0.75434(9) 0.0430(4) Uani 1 1 d U B .
P6 P 0.88171(13) 0.64733(9) 0.64598(9) 0.0410(4) Uani 1 1 d U B .
N2 N 0.8990(5) 0.2949(4) 0.7463(3) 0.0621(15) Uani 1 1 d U . .
N4 N 0.4097(5) 0.7637(3) 0.9425(4) 0.0634(15) Uani 1 1 d U . .
N6 N 0.7748(8) 0.7901(4) 0.5686(4) 0.094(3) Uani 1 1 d U . .
C1 C 0.7908(5) 0.3990(3) 0.7380(4) 0.0425(12) Uani 1 1 d U . .
C2 C 0.8410(6) 0.3404(4) 0.7402(4) 0.0483(14) Uani 1 1 d U . .
C3 C 0.5923(5) 0.7355(3) 0.9269(3) 0.0433(12) Uani 1 1 d U . .
C4 C 0.5014(6) 0.7557(4) 0.9412(4) 0.0483(14) Uani 1 1 d U . .
C5 C 0.8373(6) 0.7394(4) 0.6637(4) 0.0492(13) Uani 1 1 d U . .
C6 C 0.8137(7) 0.7680(4) 0.6149(4) 0.0601(17) Uani 1 1 d U B .
C10 C 0.9126(5) 0.3956(4) 0.6413(4) 0.0479(13) Uani 1 1 d U . .
C11 C 0.6831(5) 0.3884(4) 0.5943(4) 0.0495(13) Uani 1 1 d U . .
C20 C 0.7578(5) 0.4204(4) 0.8749(4) 0.0479(13) Uani 1 1 d U . .
C21 C 0.5744(5) 0.3805(4) 0.7527(3) 0.0438(12) Uani 1 1 d U . .
C24 C 0.8805(7) 0.2137(5) 0.7143(5) 0.073(2) Uani 1 1 d U . .
C25 C 0.9658(8) 0.1764(5) 0.7093(5) 0.084(2) Uani 1 1 d U . .
H25 H 1.0356 0.2035 0.7265 0.101 Uiso 1 1 calc R . .
C26 C 0.9523(10) 0.0979(6) 0.6789(6) 0.102(3) Uani 1 1 d U . .
H26 H 1.0123 0.0727 0.6765 0.122 Uiso 1 1 calc R . .
C27 C 0.8508(11) 0.0593(6) 0.6531(8) 0.130(4) Uani 1 1 d U . .
H27 H 0.8413 0.0070 0.6329 0.156 Uiso 1 1 calc R . .
C28 C 0.7583(11) 0.0963(7) 0.6559(9) 0.136(4) Uani 1 1 d U . .
H28 H 0.6885 0.0693 0.6381 0.163 Uiso 1 1 calc R . .
C29 C 0.7756(9) 0.1747(6) 0.6863(7) 0.114(3) Uani 1 1 d U . .
H29 H 0.7165 0.2009 0.6878 0.137 Uiso 1 1 calc R . .
C30 C 0.6815(6) 0.6502(4) 1.0076(4) 0.0483(13) Uani 1 1 d U . .
C31 C 0.4842(5) 0.5878(4) 0.8912(4) 0.0450(12) Uani 1 1 d U . .
C40 C 0.7945(6) 0.8398(4) 1.0034(4) 0.0557(14) Uani 1 1 d U . .
C41 C 0.6193(6) 0.8725(4) 0.9064(4) 0.0509(13) Uani 1 1 d U . .
C44 C 0.3595(7) 0.7841(4) 0.9992(5) 0.0692(17) Uani 1 1 d U . .
C45 C 0.4200(9) 0.8121(5) 1.0691(6) 0.082(2) Uani 1 1 d U . .
H45 H 0.4953 0.8226 1.0805 0.098 Uiso 1 1 calc R . .
C46 C 0.3689(10) 0.8251(6) 1.1237(7) 0.100(2) Uani 1 1 d U . .
H46 H 0.4094 0.8432 1.1712 0.120 Uiso 1 1 calc R . .
C47 C 0.2580(10) 0.8102(6) 1.1048(8) 0.110(3) Uani 1 1 d U . .
H47 H 0.2227 0.8177 1.1399 0.132 Uiso 1 1 calc R . .
C48 C 0.1975(9) 0.7841(6) 1.0345(8) 0.108(3) Uani 1 1 d U . .
H48 H 0.1219 0.7760 1.0231 0.130 Uiso 1 1 calc R . .
C49 C 0.2484(8) 0.7696(5) 0.9795(7) 0.089(2) Uani 1 1 d U . .
H49 H 0.2081 0.7510 0.9319 0.106 Uiso 1 1 calc R . .
C50 C 0.9808(6) 0.8468(4) 0.7924(5) 0.0635(16) Uani 1 1 d U . .
C51 C 0.7590(7) 0.8686(4) 0.7443(4) 0.0616(16) Uani 1 1 d DU . .
C60 C 1.0252(5) 0.6677(4) 0.6561(4) 0.0538(14) Uani 1 1 d U . .
C64 C 0.8490(12) 0.8373(8) 0.5459(7) 0.065(3) Uiso 0.467(12) 1 d PGU B 1
C65 C 0.9591(12) 0.8682(8) 0.5764(7) 0.070(4) Uiso 0.467(12) 1 d PGU B 1
H65 H 0.9989 0.8616 0.6168 0.084 Uiso 0.467(12) 1 calc PR B 1
C66 C 1.0084(13) 0.9087(9) 0.5457(8) 0.085(4) Uiso 0.467(12) 1 d PGU B 1
H66 H 1.0816 0.9291 0.5654 0.102 Uiso 0.467(12) 1 calc PR B 1
C67 C 0.9480(14) 0.9186(9) 0.4855(8) 0.091(4) Uiso 0.467(12) 1 d PGU B 1
H67 H 0.9807 0.9463 0.4654 0.110 Uiso 0.467(12) 1 calc PR B 1
C68 C 0.8377(14) 0.8869(9) 0.4551(8) 0.089(4) Uiso 0.467(12) 1 d PGU B 1
H68 H 0.7978 0.8932 0.4146 0.106 Uiso 0.467(12) 1 calc PR B 1
C69 C 0.7883(13) 0.8465(8) 0.4854(7) 0.081(4) Uiso 0.467(12) 1 d PGU B 1
H69 H 0.7153 0.8257 0.4655 0.097 Uiso 0.467(12) 1 calc PR B 1
C64' C 0.7988(11) 0.8317(7) 0.5357(6) 0.064(3) Uiso 0.533(12) 1 d PGU B 2
C65' C 0.9095(10) 0.8545(7) 0.5533(7) 0.073(3) Uiso 0.533(12) 1 d PGU B 2
H65' H 0.9569 0.8417 0.5873 0.088 Uiso 0.533(12) 1 calc PR B 2
C66' C 0.9506(11) 0.8963(8) 0.5204(7) 0.086(4) Uiso 0.533(12) 1 d PGU B 2
H66' H 1.0252 0.9117 0.5328 0.103 Uiso 0.533(12) 1 calc PR B 2
C67' C 0.8805(11) 0.9152(8) 0.4690(7) 0.086(4) Uiso 0.533(12) 1 d PGU B 2
H67' H 0.9081 0.9426 0.4466 0.103 Uiso 0.533(12) 1 calc PR B 2
C68' C 0.7699(12) 0.8932(7) 0.4514(7) 0.086(4) Uiso 0.533(12) 1 d PGU B 2
H68' H 0.7227 0.9061 0.4174 0.104 Uiso 0.533(12) 1 calc PR B 2
C69' C 0.7289(11) 0.8513(7) 0.4846(6) 0.079(4) Uiso 0.533(12) 1 d PGU B 2
H69' H 0.6544 0.8364 0.4726 0.095 Uiso 0.533(12) 1 calc PR B 2
C101 C 0.9010(6) 0.3255(4) 0.5909(4) 0.0635(18) Uani 1 1 d U . .
H101 H 0.8318 0.2976 0.5691 0.076 Uiso 1 1 calc R . .
C102 C 0.9878(7) 0.2942(5) 0.5711(5) 0.074(2) Uani 1 1 d U . .
H102 H 0.9772 0.2457 0.5370 0.089 Uiso 1 1 calc R . .
C103 C 1.0882(7) 0.3341(6) 0.6012(5) 0.094(3) Uani 1 1 d U . .
H103 H 1.1481 0.3125 0.5900 0.113 Uiso 1 1 calc R . .
C104 C 1.1016(7) 0.4087(6) 0.6497(6) 0.105(3) Uani 1 1 d U . .
H104 H 1.1699 0.4380 0.6688 0.126 Uiso 1 1 calc R . .
C105 C 1.0155(6) 0.4374(5) 0.6684(5) 0.086(3) Uani 1 1 d U . .
H105 H 1.0251 0.4868 0.7006 0.104 Uiso 1 1 calc R . .
C111 C 0.6239(6) 0.3218(4) 0.5845(4) 0.0611(17) Uani 1 1 d U . .
H111 H 0.6387 0.3018 0.6195 0.073 Uiso 1 1 calc R . .
C112 C 0.5420(7) 0.2851(5) 0.5217(5) 0.078(2) Uani 1 1 d U . .
H112 H 0.5008 0.2405 0.5146 0.094 Uiso 1 1 calc R . .
C113 C 0.5217(7) 0.3151(6) 0.4695(5) 0.082(2) Uani 1 1 d U . .
H113 H 0.4691 0.2892 0.4266 0.098 Uiso 1 1 calc R . .
C114 C 0.5773(7) 0.3811(6) 0.4803(5) 0.086(2) Uani 1 1 d U . .
H114 H 0.5618 0.4015 0.4456 0.103 Uiso 1 1 calc R . .
C115 C 0.6580(7) 0.4188(5) 0.5434(4) 0.0711(19) Uani 1 1 d U . .
H115 H 0.6954 0.4650 0.5513 0.085 Uiso 1 1 calc R . .
C201 C 0.8680(6) 0.4297(5) 0.9069(4) 0.0601(16) Uani 1 1 d U . .
H201 H 0.9175 0.4424 0.8856 0.072 Uiso 1 1 calc R . .
C202 C 0.9052(7) 0.4202(5) 0.9708(4) 0.0681(18) Uani 1 1 d U . .
H202 H 0.9796 0.4258 0.9917 0.082 Uiso 1 1 calc R . .
C203 C 0.8328(7) 0.4026(5) 1.0033(5) 0.0727(19) Uani 1 1 d U . .
H203 H 0.8579 0.3960 1.0459 0.087 Uiso 1 1 calc R . .
C204 C 0.7243(7) 0.3948(5) 0.9725(5) 0.0717(18) Uani 1 1 d U . .
H204 H 0.6751 0.3832 0.9945 0.086 Uiso 1 1 calc R . .
C205 C 0.6866(6) 0.4039(4) 0.9092(4) 0.0594(16) Uani 1 1 d U . .
H205 H 0.6121 0.3989 0.8891 0.071 Uiso 1 1 calc R . .
C211 C 0.4863(6) 0.4108(4) 0.7263(4) 0.0575(16) Uani 1 1 d U . .
H211 H 0.4936 0.4610 0.7315 0.069 Uiso 1 1 calc R . .
C212 C 0.3878(6) 0.3652(5) 0.6922(5) 0.077(2) Uani 1 1 d U . .
H212 H 0.3292 0.3844 0.6717 0.093 Uiso 1 1 calc R . .
C213 C 0.3729(7) 0.2920(5) 0.6873(5) 0.075(2) Uani 1 1 d U . .
H213 H 0.3041 0.2634 0.6665 0.090 Uiso 1 1 calc R . .
C214 C 0.4596(7) 0.2616(5) 0.7130(5) 0.0697(19) Uani 1 1 d U . .
H214 H 0.4508 0.2120 0.7096 0.084 Uiso 1 1 calc R . .
C215 C 0.5610(6) 0.3057(4) 0.7443(4) 0.0638(18) Uani 1 1 d U . .
H215 H 0.6210 0.2846 0.7599 0.077 Uiso 1 1 calc R . .
C301 C 0.6321(8) 0.6825(5) 1.0614(4) 0.0691(17) Uani 1 1 d U . .
H301 H 0.5626 0.6948 1.0495 0.083 Uiso 1 1 calc R . .
C302 C 0.6837(9) 0.6967(5) 1.1321(5) 0.083(2) Uani 1 1 d U . .
H302 H 0.6487 0.7167 1.1671 0.100 Uiso 1 1 calc R . .
C303 C 0.7885(9) 0.6804(6) 1.1493(5) 0.087(2) Uani 1 1 d U . .
H303 H 0.8260 0.6918 1.1966 0.104 Uiso 1 1 calc R . .
C304 C 0.8370(8) 0.6478(6) 1.0971(5) 0.082(2) Uani 1 1 d U . .
H304 H 0.9062 0.6351 1.1091 0.099 Uiso 1 1 calc R . .
C305 C 0.7853(6) 0.6333(5) 1.0267(4) 0.0647(17) Uani 1 1 d U . .
H305 H 0.8205 0.6121 0.9921 0.078 Uiso 1 1 calc R . .
C311 C 0.4032(6) 0.5939(4) 0.8373(4) 0.0546(15) Uani 1 1 d U . .
H311 H 0.4170 0.6270 0.8161 0.065 Uiso 1 1 calc R . .
C312 C 0.3015(6) 0.5514(5) 0.8144(5) 0.0651(17) Uani 1 1 d U . .
H312 H 0.2463 0.5574 0.7796 0.078 Uiso 1 1 calc R . .
C313 C 0.2828(7) 0.5003(5) 0.8434(5) 0.075(2) Uani 1 1 d U . .
H313 H 0.2145 0.4716 0.8284 0.090 Uiso 1 1 calc R . .
C314 C 0.3640(7) 0.4916(5) 0.8942(5) 0.076(2) Uani 1 1 d U . .
H314 H 0.3521 0.4554 0.9125 0.091 Uiso 1 1 calc R . .
C315 C 0.4642(6) 0.5361(4) 0.9188(5) 0.0604(17) Uani 1 1 d U . .
H315 H 0.5186 0.5308 0.9545 0.073 Uiso 1 1 calc R . .
C401 C 0.7798(9) 0.8441(5) 1.0654(4) 0.087(2) Uani 1 1 d U . .
H401 H 0.7117 0.8274 1.0673 0.105 Uiso 1 1 calc R . .
C402 C 0.8692(10) 0.8745(6) 1.1298(5) 0.103(3) Uani 1 1 d U . .
H402 H 0.8596 0.8762 1.1728 0.123 Uiso 1 1 calc R . .
C403 C 0.9619(10) 0.8990(7) 1.1267(6) 0.107(3) Uani 1 1 d U . .
H403 H 1.0190 0.9168 1.1683 0.128 Uiso 1 1 calc R . .
C404 C 0.9826(9) 0.9008(7) 1.0660(6) 0.107(3) Uani 1 1 d U . .
H404 H 1.0496 0.9221 1.0667 0.129 Uiso 1 1 calc R . .
C405 C 0.8970(7) 0.8685(6) 1.0029(5) 0.092(2) Uani 1 1 d U . .
H405 H 0.9084 0.8662 0.9601 0.111 Uiso 1 1 calc R . .
C411 C 0.6444(9) 0.9451(5) 0.9554(6) 0.099(3) Uani 1 1 d U . .
H411 H 0.7022 0.9577 0.9962 0.119 Uiso 1 1 calc R . .
C412 C 0.5849(10) 0.9994(6) 0.9446(7) 0.119(3) Uani 1 1 d U . .
H412 H 0.6004 1.0480 0.9792 0.143 Uiso 1 1 calc R . .
C413 C 0.5019(8) 0.9823(6) 0.8826(6) 0.095(3) Uani 1 1 d U . .
H413 H 0.4647 1.0199 0.8739 0.114 Uiso 1 1 calc R . .
C414 C 0.4757(8) 0.9116(5) 0.8355(5) 0.078(2) Uani 1 1 d U . .
H414 H 0.4182 0.8996 0.7946 0.094 Uiso 1 1 calc R . .
C415 C 0.5328(7) 0.8564(5) 0.8467(5) 0.075(2) Uani 1 1 d U . .
H415 H 0.5128 0.8072 0.8134 0.090 Uiso 1 1 calc R . .
C501 C 1.0424(7) 0.8504(5) 0.8550(6) 0.084(2) Uani 1 1 d U B .
H501 H 1.0141 0.8262 0.8797 0.101 Uiso 1 1 calc R . .
C502 C 1.1492(8) 0.8899(7) 0.8848(7) 0.110(3) Uani 1 1 d U . .
H502 H 1.1906 0.8919 0.9287 0.133 Uiso 1 1 calc R B .
C503 C 1.1901(9) 0.9241(7) 0.8499(8) 0.114(3) Uani 1 1 d U B .
H503 H 1.2609 0.9497 0.8694 0.137 Uiso 1 1 calc R . .
C504 C 1.1310(9) 0.9225(7) 0.7866(7) 0.119(3) Uani 1 1 d U . .
H504 H 1.1608 0.9475 0.7632 0.143 Uiso 1 1 calc R B .
C505 C 1.0253(8) 0.8834(6) 0.7560(6) 0.101(3) Uani 1 1 d U B .
H505 H 0.9848 0.8817 0.7120 0.121 Uiso 1 1 calc R . .
C511 C 0.7923(10) 0.9414(6) 0.7777(7) 0.134(4) Uani 1 1 d DU B .
H511 H 0.8635 0.9585 0.8065 0.161 Uiso 1 1 calc R . .
C512 C 0.7218(12) 0.9938(7) 0.7705(8) 0.161(4) Uani 1 1 d DU . .
H512 H 0.7476 1.0449 0.7953 0.193 Uiso 1 1 calc R B .
C513 C 0.6211(11) 0.9733(7) 0.7302(8) 0.130(4) Uani 1 1 d DU B .
H513 H 0.5759 1.0088 0.7256 0.156 Uiso 1 1 calc R . .
C514 C 0.5875(10) 0.9029(7) 0.6974(7) 0.115(3) Uani 1 1 d DU . .
H514 H 0.5170 0.8867 0.6673 0.137 Uiso 1 1 calc R B .
C515 C 0.6552(8) 0.8485(6) 0.7057(6) 0.099(3) Uani 1 1 d DU B .
H515 H 0.6265 0.7976 0.6838 0.118 Uiso 1 1 calc R . .
C601 C 1.1007(6) 0.6707(4) 0.7182(4) 0.0626(17) Uani 1 1 d U B .
H601 H 1.0773 0.6583 0.7518 0.075 Uiso 1 1 calc R . .
C602 C 1.2112(6) 0.6925(6) 0.7296(5) 0.080(2) Uani 1 1 d U . .
H602 H 1.2614 0.6925 0.7700 0.096 Uiso 1 1 calc R B .
C603 C 1.2464(8) 0.7139(7) 0.6818(6) 0.098(2) Uani 1 1 d U B .
H603 H 1.3195 0.7317 0.6913 0.118 Uiso 1 1 calc R . .
C604 C 1.1738(7) 0.7089(7) 0.6206(6) 0.094(2) Uani 1 1 d U . .
H604 H 1.1992 0.7201 0.5869 0.112 Uiso 1 1 calc R B .
C605 C 1.0646(7) 0.6881(6) 0.6069(5) 0.076(2) Uani 1 1 d U B .
H605 H 1.0165 0.6873 0.5654 0.091 Uiso 1 1 calc R . .
C61 C 0.8201(5) 0.5945(4) 0.5510(4) 0.0477(13) Uani 1 1 d U . .
C612 C 0.6607(6) 0.5525(5) 0.4498(4) 0.0646(18) Uani 1 1 d U . .
H612 H 0.5895 0.5568 0.4293 0.077 Uiso 1 1 calc R B .
C613 C 0.7114(7) 0.5007(6) 0.4127(5) 0.082(2) Uani 1 1 d U B .
H613 H 0.6761 0.4698 0.3658 0.099 Uiso 1 1 calc R . .
C614 C 0.8158(8) 0.4926(6) 0.4434(5) 0.104(3) Uani 1 1 d U . .
H614 H 0.8499 0.4550 0.4181 0.125 Uiso 1 1 calc R B .
C615 C 0.8696(7) 0.5407(6) 0.5124(5) 0.085(3) Uani 1 1 d U B .
H615 H 0.9408 0.5360 0.5326 0.102 Uiso 1 1 calc R . .
C611 C 0.7138(6) 0.5996(4) 0.5185(4) 0.0552(15) Uani 1 1 d U B .
H611 H 0.6778 0.6357 0.5439 0.066 Uiso 1 1 calc R . .

loop_
_atom_site_aniso_label
_atom_site_aniso_U_11
_atom_site_aniso_U_22
_atom_site_aniso_U_33
_atom_site_aniso_U_23
_atom_site_aniso_U_13
_atom_site_aniso_U_12
Ag1 0.0502(3) 0.0384(2) 0.0472(3) 0.0158(2) 0.0198(2) 0.0114(2)
Ag2 0.0531(3) 0.0391(3) 0.0458(3) 0.0168(2) 0.0170(2) 0.0080(2)
Ag3 0.0493(3) 0.0437(3) 0.0431(3) 0.0146(2) 0.0184(2) 0.0049(2)
I1 0.0406(2) 0.0463(2) 0.0428(2) 0.01679(18) 0.00476(17) 0.00598(17)
I2 0.0403(2) 0.0577(3) 0.0454(2) 0.0203(2) 0.00543(18) 0.00575(19)
Cl1A 0.116(7) 0.062(3) 0.056(3) 0.020(2) 0.036(3) -0.007(3)
O1A 0.090(8) 0.099(12) 0.143(16) 0.083(12) 0.047(9) 0.003(6)
O2A 0.135(13) 0.086(7) 0.140(16) 0.048(10) 0.053(11) 0.019(8)
O3A 0.096(9) 0.095(8) 0.126(11) 0.029(9) 0.028(7) -0.024(7)
O4A 0.127(15) 0.24(2) 0.107(9) 0.117(14) 0.018(9) -0.008(13)
O1B 0.196(19) 0.108(17) 0.153(17) 0.088(14) 0.103(18) 0.035(15)
O2B 0.141(15) 0.21(3) 0.124(18) 0.07(2) 0.011(12) 0.08(2)
O3B 0.15(2) 0.21(2) 0.080(11) 0.001(15) 0.006(11) 0.017(19)
O4B 0.164(19) 0.124(14) 0.21(2) 0.116(14) 0.071(17) 0.007(12)
P1 0.0385(8) 0.0358(8) 0.0432(8) 0.0129(6) 0.0123(7) 0.0068(6)
P2 0.0432(9) 0.0368(8) 0.0447(9) 0.0171(7) 0.0153(7) 0.0094(6)
P3 0.0474(9) 0.0371(8) 0.0416(8) 0.0148(7) 0.0178(7) 0.0084(7)
P4 0.0491(9) 0.0374(8) 0.0417(8) 0.0140(7) 0.0165(7) 0.0072(7)
P5 0.0477(9) 0.0390(8) 0.0436(9) 0.0142(7) 0.0179(7) 0.0048(7)
P6 0.0442(9) 0.0401(8) 0.0413(8) 0.0147(7) 0.0172(7) 0.0080(7)
N2 0.076(4) 0.058(3) 0.064(4) 0.030(3) 0.025(3) 0.028(3)
N4 0.060(3) 0.052(3) 0.095(4) 0.033(3) 0.040(3) 0.019(3)
N6 0.179(8) 0.050(4) 0.062(4) 0.030(3) 0.033(5) 0.029(5)
C1 0.044(3) 0.039(3) 0.051(3) 0.017(2) 0.022(2) 0.009(2)
C2 0.055(4) 0.047(3) 0.052(4) 0.022(3) 0.025(3) 0.015(3)
C3 0.051(3) 0.038(2) 0.045(3) 0.016(2) 0.020(2) 0.013(2)
C4 0.053(3) 0.039(3) 0.058(4) 0.019(3) 0.022(3) 0.010(3)
C5 0.062(4) 0.044(3) 0.048(3) 0.019(2) 0.024(3) 0.010(3)
C6 0.086(5) 0.047(3) 0.051(3) 0.020(3) 0.024(4) 0.011(3)
C10 0.042(2) 0.052(3) 0.049(3) 0.012(3) 0.019(2) 0.011(2)
C11 0.043(3) 0.048(3) 0.052(3) 0.013(2) 0.013(2) 0.011(2)
C20 0.051(3) 0.047(3) 0.050(3) 0.021(3) 0.017(2) 0.017(3)
C21 0.044(2) 0.045(3) 0.046(3) 0.017(3) 0.019(2) 0.008(2)
C24 0.079(4) 0.054(3) 0.090(5) 0.029(4) 0.024(4) 0.027(3)
C25 0.091(4) 0.061(3) 0.087(5) 0.016(4) 0.016(4) 0.034(3)
C26 0.115(5) 0.064(4) 0.108(6) 0.015(4) 0.019(5) 0.043(4)
C27 0.133(6) 0.061(4) 0.159(7) 0.015(5) 0.014(7) 0.024(4)
C28 0.110(5) 0.071(4) 0.186(8) 0.014(6) 0.024(6) 0.005(4)
C29 0.090(4) 0.069(4) 0.157(7) 0.020(5) 0.024(5) 0.020(3)
C30 0.058(3) 0.047(3) 0.045(2) 0.021(2) 0.017(2) 0.005(3)
C31 0.047(3) 0.041(3) 0.050(3) 0.017(2) 0.019(2) 0.007(2)
C40 0.072(3) 0.039(3) 0.046(2) 0.008(2) 0.012(2) 0.003(3)
C41 0.061(4) 0.044(3) 0.059(3) 0.025(3) 0.028(2) 0.011(2)
C44 0.070(4) 0.046(4) 0.113(4) 0.033(4) 0.057(3) 0.022(3)
C45 0.094(4) 0.052(4) 0.108(4) 0.019(4) 0.060(3) 0.025(4)
C46 0.116(5) 0.069(5) 0.117(5) 0.013(5) 0.071(4) 0.022(5)
C47 0.114(5) 0.069(5) 0.149(5) 0.011(5) 0.089(5) 0.015(5)
C48 0.087(5) 0.076(5) 0.161(6) 0.015(5) 0.080(4) 0.010(4)
C49 0.073(4) 0.062(4) 0.142(5) 0.030(4) 0.062(4) 0.022(4)
C50 0.054(3) 0.051(4) 0.081(4) 0.020(3) 0.020(3) -0.004(3)
C51 0.072(3) 0.056(3) 0.071(4) 0.032(3) 0.031(3) 0.023(3)
C60 0.042(2) 0.061(4) 0.061(4) 0.025(3) 0.018(2) 0.006(3)
C101 0.050(3) 0.055(3) 0.070(4) 0.003(3) 0.023(3) 0.008(3)
C102 0.062(4) 0.072(4) 0.071(4) 0.000(3) 0.031(3) 0.016(3)
C103 0.046(3) 0.110(5) 0.089(5) -0.010(4) 0.021(4) 0.024(4)
C104 0.038(3) 0.116(5) 0.105(6) -0.022(5) 0.017(4) 0.008(4)
C105 0.040(3) 0.086(5) 0.088(5) -0.018(4) 0.015(3) 0.007(3)
C111 0.055(4) 0.051(3) 0.066(4) 0.012(3) 0.014(3) 0.001(3)
C112 0.058(4) 0.067(4) 0.081(5) 0.005(3) 0.008(3) -0.003(3)
C113 0.050(4) 0.086(5) 0.076(4) 0.008(4) -0.007(4) 0.006(3)
C114 0.069(4) 0.097(5) 0.070(4) 0.029(4) -0.012(4) 0.004(4)
C115 0.064(4) 0.076(4) 0.061(4) 0.028(3) -0.005(3) -0.001(3)
C201 0.052(3) 0.073(4) 0.053(3) 0.023(3) 0.012(3) 0.008(3)
C202 0.064(4) 0.081(4) 0.059(4) 0.030(3) 0.011(3) 0.023(4)
C203 0.077(4) 0.090(5) 0.059(4) 0.039(4) 0.016(3) 0.021(4)
C204 0.074(3) 0.090(5) 0.066(4) 0.046(4) 0.021(3) 0.015(4)
C205 0.058(3) 0.070(4) 0.061(4) 0.036(3) 0.020(3) 0.014(3)
C211 0.046(3) 0.057(3) 0.061(4) 0.020(3) 0.006(3) 0.010(2)
C212 0.049(3) 0.079(4) 0.084(5) 0.024(4) -0.001(3) 0.001(3)
C213 0.060(4) 0.078(4) 0.072(5) 0.018(4) 0.010(3) -0.011(3)
C214 0.066(4) 0.059(4) 0.076(5) 0.019(3) 0.019(4) -0.010(3)
C215 0.062(3) 0.047(3) 0.076(4) 0.019(3) 0.014(3) 0.003(3)
C301 0.096(4) 0.066(4) 0.050(3) 0.022(3) 0.028(3) 0.018(4)
C302 0.122(5) 0.078(5) 0.048(3) 0.020(4) 0.026(4) 0.005(4)
C303 0.101(5) 0.093(5) 0.051(4) 0.027(4) 0.001(3) -0.021(4)
C304 0.074(4) 0.106(5) 0.061(4) 0.041(4) -0.002(3) -0.012(4)
C305 0.056(3) 0.086(5) 0.057(3) 0.038(3) 0.009(3) -0.001(3)
C311 0.053(3) 0.049(3) 0.060(4) 0.022(3) 0.012(3) 0.004(3)
C312 0.053(3) 0.066(4) 0.070(4) 0.024(3) 0.008(3) 0.009(3)
C313 0.059(4) 0.065(4) 0.087(5) 0.025(3) 0.009(3) -0.012(3)
C314 0.069(4) 0.065(4) 0.090(5) 0.038(4) 0.006(4) -0.015(3)
C315 0.056(3) 0.053(4) 0.074(4) 0.032(3) 0.009(3) 0.000(3)
C401 0.113(5) 0.078(5) 0.049(3) 0.013(4) 0.009(3) -0.022(4)
C402 0.132(6) 0.098(6) 0.057(4) 0.027(4) -0.003(4) -0.011(5)
C403 0.102(5) 0.103(6) 0.081(4) 0.023(5) -0.012(4) 0.004(5)
C404 0.076(4) 0.117(6) 0.082(5) -0.003(5) 0.008(4) 0.000(5)
C405 0.064(4) 0.105(6) 0.069(4) -0.010(4) 0.017(3) 0.000(4)
C411 0.104(5) 0.046(3) 0.115(6) 0.015(3) -0.004(4) 0.020(4)
C412 0.121(6) 0.057(4) 0.138(6) 0.015(4) -0.007(5) 0.032(4)
C413 0.094(5) 0.066(4) 0.121(6) 0.035(4) 0.020(4) 0.035(4)
C414 0.084(5) 0.075(4) 0.082(5) 0.035(3) 0.022(4) 0.030(4)
C415 0.085(5) 0.067(4) 0.069(4) 0.024(3) 0.014(3) 0.031(3)
C501 0.055(4) 0.083(5) 0.103(5) 0.037(4) 0.002(3) -0.005(3)
C502 0.071(4) 0.101(6) 0.130(6) 0.035(5) -0.004(4) -0.016(4)
C503 0.061(5) 0.116(6) 0.138(6) 0.021(5) 0.029(4) -0.020(5)
C504 0.090(5) 0.126(6) 0.119(6) 0.021(5) 0.041(4) -0.043(5)
C505 0.091(5) 0.105(6) 0.094(5) 0.027(4) 0.032(4) -0.040(4)
C511 0.120(6) 0.060(3) 0.167(7) 0.009(5) -0.010(6) 0.039(4)
C512 0.149(7) 0.070(4) 0.199(8) 0.014(6) -0.011(6) 0.052(5)
C513 0.129(6) 0.091(4) 0.158(8) 0.045(6) 0.016(6) 0.063(5)
C514 0.100(5) 0.103(5) 0.131(7) 0.042(5) 0.013(5) 0.053(4)
C515 0.085(4) 0.084(4) 0.114(6) 0.030(5) 0.013(4) 0.039(3)
C601 0.050(3) 0.066(4) 0.071(4) 0.032(3) 0.008(3) 0.004(3)
C602 0.043(3) 0.096(5) 0.091(5) 0.036(4) 0.006(3) 0.007(4)
C603 0.053(4) 0.127(6) 0.110(6) 0.043(5) 0.023(3) -0.004(4)
C604 0.061(4) 0.136(6) 0.095(5) 0.049(5) 0.037(3) -0.004(4)
C605 0.056(3) 0.109(5) 0.074(4) 0.043(4) 0.029(3) 0.010(4)
C61 0.043(3) 0.056(3) 0.043(2) 0.013(2) 0.019(2) 0.007(3)
C612 0.057(4) 0.077(4) 0.052(3) 0.020(3) 0.007(3) 0.009(3)
C613 0.079(4) 0.092(5) 0.049(4) 0.003(3) 0.006(3) 0.015(4)
C614 0.076(4) 0.110(6) 0.071(4) -0.024(4) 0.010(4) 0.028(4)
C615 0.057(4) 0.096(5) 0.063(4) -0.015(4) 0.015(3) 0.026(3)
C611 0.047(3) 0.061(4) 0.054(3) 0.017(3) 0.014(2) 0.011(3)

loop_
_atom_type_symbol
_atom_type_description
_atom_type_scat_dispersion_real
_atom_type_scat_dispersion_imag
_atom_type_scat_source
Ag Ag 0.1306 4.2820 'International Tables Vol C Tables 4.2.6.8 and 6.1.1.4'
I I -0.3257 6.8362 'International Tables Vol C Tables 4.2.6.8 and 6.1.1.4'
Cl Cl 0.3639 0.7018 'International Tables Vol C Tables 4.2.6.8 and 6.1.1.4'
O O 0.0492 0.0322 'International Tables Vol C Tables 4.2.6.8 and 6.1.1.4'
P P 0.2955 0.4335 'International Tables Vol C Tables 4.2.6.8 and 6.1.1.4'
N N 0.0311 0.0180 'International Tables Vol C Tables 4.2.6.8 and 6.1.1.4'
C C 0.0181 0.0091 'International Tables Vol C Tables 4.2.6.8 and 6.1.1.4'
H H 0.0000 0.0000 'International Tables Vol C Tables 4.2.6.8 and 6.1.1.4'

loop_
_geom_angle_atom_site_label_1
_geom_angle_atom_site_label_2
_geom_angle_atom_site_label_3
_geom_angle
_geom_angle_site_symmetry_1
_geom_angle_site_symmetry_3
_geom_angle_publ_flag
P3 Ag1 P2 115.62(6) . . ?
P3 Ag1 I2 112.64(4) . . ?
P2 Ag1 I2 105.79(4) . . ?
P3 Ag1 I1 102.30(4) . . ?
P2 Ag1 I1 114.80(4) . . ?
I2 Ag1 I1 105.416(18) . . ?
P3 Ag1 Ag2 151.14(4) . . ?
P2 Ag1 Ag2 93.10(4) . . ?
I2 Ag1 Ag2 57.913(15) . . ?
I1 Ag1 Ag2 60.065(15) . . ?
P3 Ag1 Ag3 88.59(4) . . ?
P2 Ag1 Ag3 155.64(4) . . ?
I2 Ag1 Ag3 59.076(15) . . ?
I1 Ag1 Ag3 58.457(14) . . ?
Ag2 Ag1 Ag3 62.912(15) . . ?
P6 Ag2 P1 123.84(6) . . ?
P6 Ag2 I2 112.88(4) . . ?
P1 Ag2 I2 108.12(4) . . ?
P6 Ag2 I1 100.20(4) . . ?
P1 Ag2 I1 105.46(4) . . ?
I2 Ag2 I1 103.863(19) . . ?
P6 Ag2 Ag1 147.46(4) . . ?
P1 Ag2 Ag1 87.15(4) . . ?
I2 Ag2 Ag1 58.307(15) . . ?
I1 Ag2 Ag1 57.721(15) . . ?
P6 Ag2 Ag3 89.40(4) . . ?
P1 Ag2 Ag3 145.96(4) . . ?
I2 Ag2 Ag3 57.710(15) . . ?
I1 Ag2 Ag3 56.386(14) . . ?
Ag1 Ag2 Ag3 58.881(15) . . ?
P5 Ag3 P4 121.89(6) . . ?
P5 Ag3 I1 102.13(4) . . ?
P4 Ag3 I1 106.40(4) . . ?
P5 Ag3 I2 109.12(4) . . ?
P4 Ag3 I2 111.52(4) . . ?
I1 Ag3 I2 103.798(18) . . ?
P5 Ag3 Ag1 145.87(4) . . ?
P4 Ag3 Ag1 91.64(4) . . ?
I1 Ag3 Ag1 58.083(15) . . ?
I2 Ag3 Ag1 57.428(15) . . ?
P5 Ag3 Ag2 87.96(4) . . ?
P4 Ag3 Ag2 149.80(4) . . ?
I1 Ag3 Ag2 58.230(15) . . ?
I2 Ag3 Ag2 55.781(15) . . ?
Ag1 Ag3 Ag2 58.208(15) . . ?
Ag1 I1 Ag3 63.459(15) . . ?
Ag1 I1 Ag2 62.214(15) . . ?
Ag3 I1 Ag2 65.384(15) . . ?
Ag2 I2 Ag1 63.780(16) . . ?
Ag2 I2 Ag3 66.509(15) . . ?
Ag1 I2 Ag3 63.497(15) . . ?
O1A Cl1A O4A 115.6(17) . . ?
O1A Cl1A O3A 111.8(15) . . ?
O4A Cl1A O3A 108.9(12) . . ?
O1A Cl1A O2A 108.8(15) . . ?
O4A Cl1A O2A 111.6(17) . . ?
O3A Cl1A O2A 98.8(14) . . ?
O2B Cl1B O4B 113(3) . . ?
O2B Cl1B O3B 112(2) . . ?
O4B Cl1B O3B 105(2) . . ?
O2B Cl1B O1B 108(3) . . ?
O4B Cl1B O1B 112(3) . . ?
O3B Cl1B O1B 107(3) . . ?
C1 P1 C10 102.0(3) . . ?
C1 P1 C11 106.3(3) . . ?
C10 P1 C11 102.1(3) . . ?
C1 P1 Ag2 116.2(2) . . ?
C10 P1 Ag2 114.1(2) . . ?
C11 P1 Ag2 114.5(2) . . ?
C1 P2 C20 105.6(3) . . ?
C1 P2 C21 105.0(3) . . ?
C20 P2 C21 103.4(3) . . ?
C1 P2 Ag1 113.5(2) . . ?
C20 P2 Ag1 111.0(2) . . ?
C21 P2 Ag1 117.2(2) . . ?
C30 P3 C3 103.2(3) . . ?
C30 P3 C31 106.1(3) . . ?
C3 P3 C31 103.4(3) . . ?
C30 P3 Ag1 118.6(2) . . ?
C3 P3 Ag1 116.9(2) . . ?
C31 P3 Ag1 107.2(2) . . ?
C3 P4 C41 102.8(3) . . ?
C3 P4 C40 106.3(3) . . ?
C41 P4 C40 105.3(3) . . ?
C3 P4 Ag3 112.9(2) . . ?
C41 P4 Ag3 115.8(2) . . ?
C40 P4 Ag3 112.8(3) . . ?
C5 P5 C50 104.5(4) . . ?
C5 P5 C51 103.1(4) . . ?
C50 P5 C51 104.7(4) . . ?
C5 P5 Ag3 115.4(2) . . ?
C50 P5 Ag3 117.9(3) . . ?
C51 P5 Ag3 109.7(3) . . ?
C60 P6 C5 103.0(3) . . ?
C60 P6 C61 105.4(3) . . ?
C5 P6 C61 105.0(3) . . ?
C60 P6 Ag2 119.2(2) . . ?
C5 P6 Ag2 114.4(2) . . ?
C61 P6 Ag2 108.6(2) . . ?
C2 N2 C24 131.3(7) . . ?
C4 N4 C44 132.2(8) . . ?
C6 N6 C64' 142.5(11) . . ?
C6 N6 C64 120.0(10) . . ?
C64' N6 C64 22.9(6) . . ?
C2 C1 P2 123.1(5) . . ?
C2 C1 P1 119.6(5) . . ?
P2 C1 P1 117.2(3) . . ?
N2 C2 C1 170.9(8) . . ?
C4 C3 P4 123.7(5) . . ?
C4 C3 P3 118.3(5) . . ?
P4 C3 P3 118.0(4) . . ?
N4 C4 C3 168.0(8) . . ?
C6 C5 P5 119.2(6) . . ?
C6 C5 P6 122.0(6) . . ?
P5 C5 P6 118.2(4) . . ?
N6 C6 C5 169.4(9) . . ?
C101 C10 C105 116.9(7) . . ?
C101 C10 P1 123.6(5) . . ?
C105 C10 P1 119.5(6) . . ?
C115 C11 C111 119.9(7) . . ?
C115 C11 P1 117.2(5) . . ?
C111 C11 P1 122.8(6) . . ?
C201 C20 C205 118.3(7) . . ?
C201 C20 P2 121.2(5) . . ?
C205 C20 P2 120.0(5) . . ?
C215 C21 C211 119.4(6) . . ?
C215 C21 P2 122.1(5) . . ?
C211 C21 P2 118.5(5) . . ?
C25 C24 C29 120.2(9) . . ?
C25 C24 N2 119.2(8) . . ?
C29 C24 N2 120.6(8) . . ?
C24 C25 C26 121.4(10) . . ?
C24 C25 H25 119.3 . . ?
C26 C25 H25 119.3 . . ?
C27 C26 C25 118.9(10) . . ?
C27 C26 H26 120.6 . . ?
C25 C26 H26 120.6 . . ?
C26 C27 C28 121.6(11) . . ?
C26 C27 H27 119.2 . . ?
C28 C27 H27 119.2 . . ?
C29 C28 C27 117.6(12) . . ?
C29 C28 H28 121.2 . . ?
C27 C28 H28 121.2 . . ?
C24 C29 C28 120.3(11) . . ?
C24 C29 H29 119.9 . . ?
C28 C29 H29 119.9 . . ?
C305 C30 C301 117.9(7) . . ?
C305 C30 P3 120.4(6) . . ?
C301 C30 P3 121.4(6) . . ?
C315 C31 C311 118.8(6) . . ?
C315 C31 P3 121.1(5) . . ?
C311 C31 P3 119.8(5) . . ?
C401 C40 C405 118.5(8) . . ?
C401 C40 P4 125.7(7) . . ?
C405 C40 P4 115.8(6) . . ?
C411 C41 C415 117.8(8) . . ?
C411 C41 P4 123.4(7) . . ?
C415 C41 P4 118.9(6) . . ?
C49 C44 C45 122.2(9) . . ?
C49 C44 N4 116.0(9) . . ?
C45 C44 N4 121.6(8) . . ?
C44 C45 C46 120.5(10) . . ?
C44 C45 H45 119.7 . . ?
C46 C45 H45 119.7 . . ?
C47 C46 C45 117.9(12) . . ?
C47 C46 H46 121.0 . . ?
C45 C46 H46 121.0 . . ?
C46 C47 C48 121.2(11) . . ?
C46 C47 H47 119.4 . . ?
C48 C47 H47 119.4 . . ?
C47 C48 C49 121.0(11) . . ?
C47 C48 H48 119.5 . . ?
C49 C48 H48 119.5 . . ?
C44 C49 C48 117.1(12) . . ?
C44 C49 H49 121.5 . . ?
C48 C49 H49 121.5 . . ?
C501 C50 C505 118.1(8) . . ?
C501 C50 P5 121.9(7) . . ?
C505 C50 P5 120.0(7) . . ?
C511 C51 C515 116.1(9) . . ?
C511 C51 P5 123.5(8) . . ?
C515 C51 P5 120.2(7) . . ?
C601 C60 C605 118.0(7) . . ?
C601 C60 P6 119.2(6) . . ?
C605 C60 P6 122.5(6) . . ?
C69 C64 C65 121.0 . . ?
C69 C64 N6 108.9(8) . . ?
C65 C64 N6 130.1(8) . . ?
C66 C65 C64 119.4 . . ?
C66 C65 H65 120.3 . . ?
C64 C65 H65 120.3 . . ?
C65 C66 C67 119.9 . . ?
C65 C66 H66 120.0 . . ?
C67 C66 H66 120.0 . . ?
C66 C67 C68 120.1 . . ?
C66 C67 H67 119.9 . . ?
C68 C67 H67 119.9 . . ?
C69 C68 C67 120.2 . . ?
C69 C68 H68 119.9 . . ?
C67 C68 H68 119.9 . . ?
C68 C69 C64 119.4 . . ?
C68 C69 H69 120.3 . . ?
C64 C69 H69 120.3 . . ?
N6 C64' C65' 112.6(9) . . ?
N6 C64' C69' 128.3(9) . . ?
C65' C64' C69' 119.0 . . ?
C64' C65' C66' 120.5 . . ?
C64' C65' H65' 119.7 . . ?
C66' C65' H65' 119.7 . . ?
C67' C66' C65' 120.2 . . ?
C67' C66' H66' 119.9 . . ?
C65' C66' H66' 119.9 . . ?
C68' C67' C66' 119.8 . . ?
C68' C67' H67' 120.1 . . ?
C66' C67' H67' 120.1 . . ?
C67' C68' C69' 119.8 . . ?
C67' C68' H68' 120.1 . . ?
C69' C68' H68' 120.1 . . ?
C64' C69' C68' 120.6 . . ?
C64' C69' H69' 119.7 . . ?
C68' C69' H69' 119.7 . . ?
C10 C101 C102 122.4(7) . . ?
C10 C101 H101 118.8 . . ?
C102 C101 H101 118.8 . . ?
C103 C102 C101 119.7(8) . . ?
C103 C102 H102 120.2 . . ?
C101 C102 H102 120.2 . . ?
C102 C103 C104 119.2(8) . . ?
C102 C103 H103 120.4 . . ?
C104 C103 H103 120.4 . . ?
C105 C104 C103 119.5(8) . . ?
C105 C104 H104 120.2 . . ?
C103 C104 H104 120.2 . . ?
C104 C105 C10 122.0(8) . . ?
C104 C105 H105 119.0 . . ?
C10 C105 H105 119.0 . . ?
C112 C111 C11 119.1(8) . . ?
C112 C111 H111 120.4 . . ?
C11 C111 H111 120.4 . . ?
C111 C112 C113 119.8(8) . . ?
C111 C112 H112 120.1 . . ?
C113 C112 H112 120.1 . . ?
C114 C113 C112 120.7(8) . . ?
C114 C113 H113 119.7 . . ?
C112 C113 H113 119.7 . . ?
C113 C114 C115 119.8(9) . . ?
C113 C114 H114 120.1 . . ?
C115 C114 H114 120.1 . . ?
C11 C115 C114 120.5(8) . . ?
C11 C115 H115 119.7 . . ?
C114 C115 H115 119.7 . . ?
C20 C201 C202 120.2(7) . . ?
C20 C201 H201 119.9 . . ?
C202 C201 H201 119.9 . . ?
C203 C202 C201 120.4(8) . . ?
C203 C202 H202 119.8 . . ?
C201 C202 H202 119.8 . . ?
C204 C203 C202 119.5(8) . . ?
C204 C203 H203 120.3 . . ?
C202 C203 H203 120.3 . . ?
C203 C204 C205 120.6(8) . . ?
C203 C204 H204 119.7 . . ?
C205 C204 H204 119.7 . . ?
C204 C205 C20 121.0(7) . . ?
C204 C205 H205 119.5 . . ?
C20 C205 H205 119.5 . . ?
C212 C211 C21 118.5(7) . . ?
C212 C211 H211 120.7 . . ?
C21 C211 H211 120.7 . . ?
C211 C212 C213 122.1(8) . . ?
C211 C212 H212 119.0 . . ?
C213 C212 H212 119.0 . . ?
C214 C213 C212 119.6(8) . . ?
C214 C213 H213 120.2 . . ?
C212 C213 H213 120.2 . . ?
C213 C214 C215 119.0(8) . . ?
C213 C214 H214 120.5 . . ?
C215 C214 H214 120.5 . . ?
C21 C215 C214 121.2(8) . . ?
C21 C215 H215 119.4 . . ?
C214 C215 H215 119.4 . . ?
C302 C301 C30 121.9(9) . . ?
C302 C301 H301 119.0 . . ?
C30 C301 H301 119.0 . . ?
C303 C302 C301 118.3(9) . . ?
C303 C302 H302 120.8 . . ?
C301 C302 H302 120.8 . . ?
C304 C303 C302 120.2(9) . . ?
C304 C303 H303 119.9 . . ?
C302 C303 H303 119.9 . . ?
C303 C304 C305 121.2(10) . . ?
C303 C304 H304 119.4 . . ?
C305 C304 H304 119.4 . . ?
C30 C305 C304 120.3(9) . . ?
C30 C305 H305 119.9 . . ?
C304 C305 H305 119.9 . . ?
C31 C311 C312 120.6(7) . . ?
C31 C311 H311 119.7 . . ?
C312 C311 H311 119.7 . . ?
C313 C312 C311 119.6(7) . . ?
C313 C312 H312 120.2 . . ?
C311 C312 H312 120.2 . . ?
C314 C313 C312 119.9(7) . . ?
C314 C313 H313 120.1 . . ?
C312 C313 H313 120.1 . . ?
C313 C314 C315 120.3(8) . . ?
C313 C314 H314 119.8 . . ?
C315 C314 H314 119.8 . . ?
C31 C315 C314 120.7(7) . . ?
C31 C315 H315 119.7 . . ?
C314 C315 H315 119.7 . . ?
C40 C401 C402 120.3(10) . . ?
C40 C401 H401 119.8 . . ?
C402 C401 H401 119.8 . . ?
C403 C402 C401 119.0(11) . . ?
C403 C402 H402 120.5 . . ?
C401 C402 H402 120.5 . . ?
C402 C403 C404 124.5(11) . . ?
C402 C403 H403 117.7 . . ?
C404 C403 H403 117.7 . . ?
C403 C404 C405 116.4(11) . . ?
C403 C404 H404 121.8 . . ?
C405 C404 H404 121.8 . . ?
C404 C405 C40 121.0(10) . . ?
C404 C405 H405 119.5 . . ?
C40 C405 H405 119.5 . . ?
C41 C411 C412 120.6(10) . . ?
C41 C411 H411 119.7 . . ?
C412 C411 H411 119.7 . . ?
C411 C412 C413 120.3(10) . . ?
C411 C412 H412 119.9 . . ?
C413 C412 H412 119.9 . . ?
C414 C413 C412 119.4(9) . . ?
C414 C413 H413 120.3 . . ?
C412 C413 H413 120.3 . . ?
C413 C414 C415 120.6(9) . . ?
C413 C414 H414 119.7 . . ?
C415 C414 H414 119.7 . . ?
C414 C415 C41 121.2(9) . . ?
C414 C415 H415 119.4 . . ?
C41 C415 H415 119.4 . . ?
C50 C501 C502 121.8(10) . . ?
C50 C501 H501 119.1 . . ?
C502 C501 H501 119.1 . . ?
C503 C502 C501 119.5(12) . . ?
C503 C502 H502 120.3 . . ?
C501 C502 H502 120.3 . . ?
C502 C503 C504 121.0(10) . . ?
C502 C503 H503 119.5 . . ?
C504 C503 H503 119.5 . . ?
C503 C504 C505 120.4(11) . . ?
C503 C504 H504 119.8 . . ?
C505 C504 H504 119.8 . . ?
C504 C505 C50 119.2(11) . . ?
C504 C505 H505 120.4 . . ?
C50 C505 H505 120.4 . . ?
C51 C511 C512 120.9(12) . . ?
C51 C511 H511 119.6 . . ?
C512 C511 H511 119.6 . . ?
C513 C512 C511 122.5(12) . . ?
C513 C512 H512 118.8 . . ?
C511 C512 H512 118.8 . . ?
C514 C513 C512 117.4(11) . . ?
C514 C513 H513 121.3 . . ?
C512 C513 H513 121.3 . . ?
C513 C514 C515 121.5(12) . . ?
C513 C514 H514 119.2 . . ?
C515 C514 H514 119.2 . . ?
C51 C515 C514 121.5(11) . . ?
C51 C515 H515 119.3 . . ?
C514 C515 H515 119.3 . . ?
C602 C601 C60 119.9(8) . . ?
C602 C601 H601 120.0 . . ?
C60 C601 H601 120.0 . . ?
C603 C602 C601 120.6(9) . . ?
C603 C602 H602 119.7 . . ?
C601 C602 H602 119.7 . . ?
C604 C603 C602 119.6(9) . . ?
C604 C603 H603 120.2 . . ?
C602 C603 H603 120.2 . . ?
C603 C604 C605 122.0(9) . . ?
C603 C604 H604 119.0 . . ?
C605 C604 H604 119.0 . . ?
C604 C605 C60 119.7(8) . . ?
C604 C605 H605 120.2 . . ?
C60 C605 H605 120.2 . . ?
C615 C61 C611 117.4(7) . . ?
C615 C61 P6 121.0(6) . . ?
C611 C61 P6 120.8(5) . . ?
C613 C612 C611 119.9(8) . . ?
C613 C612 H612 120.1 . . ?
C611 C612 H612 120.1 . . ?
C612 C613 C614 120.3(8) . . ?
C612 C613 H613 119.8 . . ?
C614 C613 H613 119.8 . . ?
C613 C614 C615 119.6(9) . . ?
C613 C614 H614 120.2 . . ?
C615 C614 H614 120.2 . . ?
C61 C615 C614 121.0(8) . . ?
C61 C615 H615 119.5 . . ?
C614 C615 H615 119.5 . . ?
C612 C611 C61 121.6(7) . . ?
C612 C611 H611 119.2 . . ?
C61 C611 H611 119.2 . . ?

loop_
_geom_bond_atom_site_label_1
_geom_bond_atom_site_label_2
_geom_bond_distance
_geom_bond_site_symmetry_2
_geom_bond_publ_flag
Ag1 P3 2.4640(17) . ?
Ag1 P2 2.4649(16) . ?
Ag1 I2 2.9210(6) . ?
Ag1 I1 2.9431(6) . ?
Ag1 Ag2 3.0797(7) . ?
Ag1 Ag3 3.1019(6) . ?
Ag2 P6 2.4724(16) . ?
Ag2 P1 2.4824(16) . ?
Ag2 I2 2.9085(6) . ?
Ag2 I1 3.0167(6) . ?
Ag2 Ag3 3.2259(7) . ?
Ag3 P5 2.4591(17) . ?
Ag3 P4 2.4704(17) . ?
Ag3 I1 2.9550(6) . ?
Ag3 I2 2.9735(6) . ?
Cl1A O1A 1.37(3) . ?
Cl1A O4A 1.377(18) . ?
Cl1A O3A 1.460(17) . ?
Cl1A O2A 1.47(2) . ?
Cl1B O2B 1.37(3) . ?
Cl1B O4B 1.40(2) . ?
Cl1B O3B 1.43(2) . ?
Cl1B O1B 1.45(3) . ?
P1 C1 1.821(7) . ?
P1 C10 1.828(7) . ?
P1 C11 1.829(7) . ?
P2 C1 1.814(7) . ?
P2 C20 1.818(7) . ?
P2 C21 1.823(7) . ?
P3 C30 1.807(7) . ?
P3 C3 1.819(6) . ?
P3 C31 1.821(7) . ?
P4 C3 1.814(7) . ?
P4 C41 1.814(7) . ?
P4 C40 1.828(7) . ?
P5 C5 1.807(7) . ?
P5 C50 1.807(8) . ?
P5 C51 1.828(8) . ?
P6 C60 1.807(7) . ?
P6 C5 1.822(7) . ?
P6 C61 1.826(7) . ?
N2 C2 1.195(9) . ?
N2 C24 1.443(10) . ?
N4 C4 1.197(9) . ?
N4 C44 1.434(11) . ?
N6 C6 1.205(10) . ?
N6 C64' 1.300(12) . ?
N6 C64 1.552(15) . ?
C1 C2 1.332(9) . ?
C3 C4 1.316(9) . ?
C5 C6 1.307(10) . ?
C10 C101 1.358(10) . ?
C10 C105 1.384(10) . ?
C11 C115 1.371(11) . ?
C11 C111 1.380(10) . ?
C20 C201 1.379(10) . ?
C20 C205 1.383(10) . ?
C21 C215 1.382(10) . ?
C21 C211 1.381(9) . ?
C24 C25 1.341(12) . ?
C24 C29 1.385(14) . ?
C25 C26 1.396(13) . ?
C25 H25 0.9300 . ?
C26 C27 1.348(16) . ?
C26 H26 0.9300 . ?
C27 C28 1.413(17) . ?
C27 H27 0.9300 . ?
C28 C29 1.393(16) . ?
C28 H28 0.9300 . ?
C29 H29 0.9300 . ?
C30 C305 1.381(10) . ?
C30 C301 1.396(11) . ?
C31 C315 1.360(10) . ?
C31 C311 1.379(10) . ?
C40 C401 1.336(11) . ?
C40 C405 1.406(12) . ?
C41 C411 1.371(12) . ?
C41 C415 1.381(11) . ?
C44 C49 1.367(12) . ?
C44 C45 1.371(14) . ?
C45 C46 1.409(13) . ?
C45 H45 0.9300 . ?
C46 C47 1.365(16) . ?
C46 H46 0.9300 . ?
C47 C48 1.380(18) . ?
C47 H47 0.9300 . ?
C48 C49 1.412(15) . ?
C48 H48 0.9300 . ?
C49 H49 0.9300 . ?
C50 C501 1.332(12) . ?
C50 C505 1.403(12) . ?
C51 C511 1.315(13) . ?
C51 C515 1.332(12) . ?
C60 C601 1.399(10) . ?
C60 C605 1.417(11) . ?
C64 C69 1.392(8) . ?
C64 C65 1.402(9) . ?
C65 C66 1.391(9) . ?
C65 H65 0.9300 . ?
C66 C67 1.392(8) . ?
C66 H66 0.9300 . ?
C67 C68 1.407(9) . ?
C67 H67 0.9300 . ?
C68 C69 1.384(8) . ?
C68 H68 0.9300 . ?
C69 H69 0.9300 . ?
C64' C65' 1.383(7) . ?
C64' C69' 1.394(7) . ?
C65' C66' 1.393(7) . ?
C65' H65' 0.9300 . ?
C66' C67' 1.393(7) . ?
C66' H66' 0.9300 . ?
C67' C68' 1.378(7) . ?
C67' H67' 0.9300 . ?
C68' C69' 1.399(7) . ?
C68' H68' 0.9300 . ?
C69' H69' 0.9300 . ?
C101 C102 1.372(11) . ?
C101 H101 0.9300 . ?
C102 C103 1.345(12) . ?
C102 H102 0.9300 . ?
C103 C104 1.405(14) . ?
C103 H103 0.9300 . ?
C104 C105 1.339(12) . ?
C104 H104 0.9300 . ?
C105 H105 0.9300 . ?
C111 C112 1.386(11) . ?
C111 H111 0.9300 . ?
C112 C113 1.390(14) . ?
C112 H112 0.9300 . ?
C113 C114 1.342(13) . ?
C113 H113 0.9300 . ?
C114 C115 1.386(11) . ?
C114 H114 0.9300 . ?
C115 H115 0.9300 . ?
C201 C202 1.390(11) . ?
C201 H201 0.9300 . ?
C202 C203 1.375(12) . ?
C202 H202 0.9300 . ?
C203 C204 1.358(12) . ?
C203 H203 0.9300 . ?
C204 C205 1.375(11) . ?
C204 H204 0.9300 . ?
C205 H205 0.9300 . ?
C211 C212 1.372(10) . ?
C211 H211 0.9300 . ?
C212 C213 1.374(13) . ?
C212 H212 0.9300 . ?
C213 C214 1.364(12) . ?
C213 H213 0.9300 . ?
C214 C215 1.386(11) . ?
C214 H214 0.9300 . ?
C215 H215 0.9300 . ?
C301 C302 1.388(12) . ?
C301 H301 0.9300 . ?
C302 C303 1.384(14) . ?
C302 H302 0.9300 . ?
C303 C304 1.363(14) . ?
C303 H303 0.9300 . ?
C304 C305 1.381(11) . ?
C304 H304 0.9300 . ?
C305 H305 0.9300 . ?
C311 C312 1.383(10) . ?
C311 H311 0.9300 . ?
C312 C313 1.367(12) . ?
C312 H312 0.9300 . ?
C313 C314 1.360(12) . ?
C313 H313 0.9300 . ?
C314 C315 1.381(10) . ?
C314 H314 0.9300 . ?
C315 H315 0.9300 . ?
C401 C402 1.447(13) . ?
C401 H401 0.9300 . ?
C402 C403 1.285(16) . ?
C402 H402 0.9300 . ?
C403 C404 1.374(16) . ?
C403 H403 0.9300 . ?
C404 C405 1.408(13) . ?
C404 H404 0.9300 . ?
C405 H405 0.9300 . ?
C411 C412 1.372(13) . ?
C411 H411 0.9300 . ?
C412 C413 1.385(15) . ?
C412 H412 0.9300 . ?
C413 C414 1.332(13) . ?
C413 H413 0.9300 . ?
C414 C415 1.374(12) . ?
C414 H414 0.9300 . ?
C415 H415 0.9300 . ?
C501 C502 1.410(13) . ?
C501 H501 0.9300 . ?
C502 C503 1.322(17) . ?
C502 H502 0.9300 . ?
C503 C504 1.347(18) . ?
C503 H503 0.9300 . ?
C504 C505 1.395(14) . ?
C504 H504 0.9300 . ?
C505 H505 0.9300 . ?
C511 C512 1.408(15) . ?
C511 H511 0.9300 . ?
C512 C513 1.310(17) . ?
C512 H512 0.9300 . ?
C513 C514 1.277(16) . ?
C513 H513 0.9300 . ?
C514 C515 1.421(14) . ?
C514 H514 0.9300 . ?
C515 H515 0.9300 . ?
C601 C602 1.395(11) . ?
C601 H601 0.9300 . ?
C602 C603 1.370(14) . ?
C602 H602 0.9300 . ?
C603 C604 1.358(15) . ?
C603 H603 0.9300 . ?
C604 C605 1.369(12) . ?
C604 H604 0.9300 . ?
C605 H605 0.9300 . ?
C61 C615 1.358(11) . ?
C61 C611 1.391(10) . ?
C612 C613 1.333(12) . ?
C612 C611 1.375(11) . ?
C612 H612 0.9300 . ?
C613 C614 1.378(13) . ?
C613 H613 0.9300 . ?
C614 C615 1.386(12) . ?
C614 H614 0.9300 . ?
C615 H615 0.9300 . ?
C611 H611 0.9300 . ?

loop_
_platon_squeeze_void_nr
_platon_squeeze_void_average_x
_platon_squeeze_void_average_y
_platon_squeeze_void_average_z
_platon_squeeze_void_volume
_platon_squeeze_void_count_electrons
1 0.045 0.740 0.118 12.1 -0.4
2 0.500 1.000 0.500 291.6 151.7
3 0.954 0.259 0.882 12.1 1.7
